data_4081999
loop_
_publ_author_name
'Yoo, Changho'
'Kim, Jin'
'Lee, Yunho'

_publ_section_title
;
 Synthesis and Reactivity of Nickel(II) Hydroxycarbonyl Species,
 NiCOOH-\kC
;
_journal_issue 23
_journal_name_full Organometallics
_journal_page_first 7195
_journal_paper_doi 10.1021/om400881j
_journal_volume 32
_journal_year 2013
_chemical_formula_moiety C29.50H41NNiO2P2
_chemical_formula_sum 'C29.5 H41 N Ni O2 P2'
_chemical_formula_weight 562.28
_chemical_name_common (PNP)NiCOOH
_chemical_name_systematic
; 
 ? 
;
_space_group_IT_number 2
_symmetry_cell_setting triclinic
_symmetry_space_group_name_Hall '-P 1'
_symmetry_space_group_name_H-M 'P -1'
_atom_sites_solution_hydrogens geom
_atom_sites_solution_primary direct
_atom_sites_solution_secondary difmap
_audit_creation_method SHELXL-97
_cell_angle_alpha 76.4110(10)
_cell_angle_beta 85.4980(10)
_cell_angle_gamma 83.9500(10)
_cell_formula_units_Z 2
_cell_length_a 9.05180(10)
_cell_length_b 9.7357(2)
_cell_length_c 17.5938(3)
_cell_measurement_reflns_used 9996
_cell_measurement_temperature 100(2)
_cell_measurement_theta_max 28.25
_cell_measurement_theta_min 2.39
_cell_volume 1496.35(4)
_computing_cell_refinement 'Bruker SAINT'
_computing_data_collection 'Bruker APEX2'
_computing_data_reduction 'Bruker SAINT'
_computing_molecular_graphics 'Bruker SHELXTL'
_computing_publication_material 'Bruker SHELXTL'
_computing_structure_refinement 'SHELXL-97 (Sheldrick, 2008)'
_computing_structure_solution 'SHELXS-97 (Sheldrick, 2008)'
_diffrn_ambient_temperature 100(2)
_diffrn_measured_fraction_theta_full 0.989
_diffrn_measured_fraction_theta_max 0.989
_diffrn_measurement_device_type 'Bruker APEX-II CCD'
_diffrn_measurement_method '\f and \w scans'
_diffrn_radiation_monochromator graphite
_diffrn_radiation_source 'fine-focus sealed tube'
_diffrn_radiation_type MoK\a
_diffrn_radiation_wavelength 0.71073
_diffrn_reflns_av_R_equivalents 0.0222
_diffrn_reflns_av_sigmaI/netI 0.0211
_diffrn_reflns_limit_h_max 10
_diffrn_reflns_limit_h_min -11
_diffrn_reflns_limit_k_max 11
_diffrn_reflns_limit_k_min -12
_diffrn_reflns_limit_l_max 21
_diffrn_reflns_limit_l_min -21
_diffrn_reflns_number 22987
_diffrn_reflns_theta_full 26.00
_diffrn_reflns_theta_max 26.00
_diffrn_reflns_theta_min 2.22
_exptl_absorpt_coefficient_mu 0.780
_exptl_absorpt_correction_T_max 0.8595
_exptl_absorpt_correction_T_min 0.8595
_exptl_absorpt_correction_type multi-scan
_exptl_crystal_colour yellow
_exptl_crystal_density_diffrn 1.248
_exptl_crystal_density_method 'not measured'
_exptl_crystal_description Block
_exptl_crystal_F_000 598
_exptl_crystal_size_max 0.20
_exptl_crystal_size_mid 0.20
_exptl_crystal_size_min 0.20
_refine_diff_density_max 1.643
_refine_diff_density_min -0.799
_refine_diff_density_rms 0.078
_refine_ls_extinction_method none
_refine_ls_goodness_of_fit_ref 1.035
_refine_ls_hydrogen_treatment constr
_refine_ls_matrix_type full
_refine_ls_number_parameters 342
_refine_ls_number_reflns 5821
_refine_ls_number_restraints 0
_refine_ls_restrained_S_all 1.035
_refine_ls_R_factor_all 0.0504
_refine_ls_R_factor_gt 0.0445
_refine_ls_shift/su_max 0.001
_refine_ls_shift/su_mean 0.000
_refine_ls_structure_factor_coef Fsqd
_refine_ls_weighting_details 'calc w=1/[\s^2^(Fo^2^)+(0.0558P)^2^+2.7169P] where P=(Fo^2^+2Fc^2^)/3'
_refine_ls_weighting_scheme calc
_refine_ls_wR_factor_gt 0.1110
_refine_ls_wR_factor_ref 0.1155
_reflns_number_gt 5177
_reflns_number_total 5821
_reflns_threshold_expression >2sigma(I)
_cod_data_source_file om400881j_si_002.cif
_cod_data_source_block chem258
_cod_depositor_comments
;
The following automatic conversions were performed:

'_symmetry_cell_setting' value 'Triclinic' changed to 'triclinic'
according to /home/saulius/struct/CIF-dictionaries/cif_core.dic
dictionary named 'cif_core.dic' version 2.4.2 from 2011-04-26.

Automatic conversion script
Id: cif_fix_values 1891 2012-01-12 08:04:46Z andrius 
;
_cod_original_sg_symbol_H-M P-1
_cod_original_formula_sum 'C29.50 H41 N Ni O2 P2'
_cod_database_code 4081999

loop_
_symmetry_equiv_pos_as_xyz
'x, y, z'
'-x, -y, -z'

loop_
_atom_site_label
_atom_site_type_symbol
_atom_site_fract_x
_atom_site_fract_y
_atom_site_fract_z
_atom_site_U_iso_or_equiv
_atom_site_adp_type
_atom_site_occupancy
_atom_site_symmetry_multiplicity
_atom_site_calc_flag
_atom_site_refinement_flags
Ni1 Ni 0.80753(3) 0.76587(3) 0.181248(17) 0.01403(11) Uani 1 1 d .
P1 P 0.89415(7) 0.88775(7) 0.25292(4) 0.01630(15) Uani 1 1 d .
P2 P 0.70595(7) 0.63381(6) 0.12079(3) 0.01357(14) Uani 1 1 d .
O1 O 0.8348(2) 1.00568(19) 0.06342(10) 0.0215(4) Uani 1 1 d .
H50 H 0.8895 1.0466 0.0259 0.032 Uiso 1 1 calc R
O2 O 1.0065(2) 0.82733(19) 0.05427(10) 0.0219(4) Uani 1 1 d .
N1 N 0.7272(2) 0.6516(2) 0.27756(12) 0.0173(4) Uani 1 1 d .
C1 C 1.0948(3) 0.9039(3) 0.25145(15) 0.0253(6) Uani 1 1 d .
H1 H 1.1144 0.9394 0.2983 0.030 Uiso 1 1 calc R
C2 C 1.1769(3) 0.7571(4) 0.2588(2) 0.0399(8) Uani 1 1 d .
H2A H 1.1608 0.7209 0.2129 0.060 Uiso 1 1 calc R
H2B H 1.1393 0.6928 0.3062 0.060 Uiso 1 1 calc R
H2C H 1.2836 0.7631 0.2619 0.060 Uiso 1 1 calc R
C3 C 1.1515(3) 1.0077(3) 0.17843(16) 0.0273(6) Uani 1 1 d .
H3A H 1.2573 1.0168 0.1821 0.041 Uiso 1 1 calc R
H3B H 1.0953 1.1006 0.1744 0.041 Uiso 1 1 calc R
H3C H 1.1381 0.9723 0.1319 0.041 Uiso 1 1 calc R
C4 C 0.7951(3) 1.0652(3) 0.24408(16) 0.0239(6) Uani 1 1 d .
H4 H 0.8263 1.1245 0.1919 0.029 Uiso 1 1 calc R
C5 C 0.6289(3) 1.0509(3) 0.2437(2) 0.0358(7) Uani 1 1 d .
H5A H 0.5953 0.9908 0.2937 0.054 Uiso 1 1 calc R
H5B H 0.6104 1.0077 0.2008 0.054 Uiso 1 1 calc R
H5C H 0.5741 1.1450 0.2366 0.054 Uiso 1 1 calc R
C6 C 0.8271(4) 1.1427(3) 0.30645(18) 0.0392(8) Uani 1 1 d .
H6A H 0.7752 1.2382 0.2952 0.059 Uiso 1 1 calc R
H6B H 0.9344 1.1496 0.3059 0.059 Uiso 1 1 calc R
H6C H 0.7921 1.0900 0.3581 0.059 Uiso 1 1 calc R
C7 C 0.8530(3) 0.7810(3) 0.34939(14) 0.0189(5) Uani 1 1 d .
C8 C 0.9076(3) 0.8000(3) 0.41787(15) 0.0237(6) Uani 1 1 d .
H8 H 0.9566 0.8824 0.4160 0.028 Uiso 1 1 calc R
C9 C 0.8924(3) 0.7015(3) 0.48865(15) 0.0251(6) Uani 1 1 d .
C10 C 0.8264(3) 0.5798(3) 0.48718(16) 0.0262(6) Uani 1 1 d .
H10 H 0.8185 0.5083 0.5341 0.031 Uiso 1 1 calc R
C11 C 0.7716(3) 0.5585(3) 0.42005(15) 0.0231(6) Uani 1 1 d .
H11 H 0.7288 0.4727 0.4219 0.028 Uiso 1 1 calc R
C12 C 0.7778(3) 0.6617(3) 0.34881(14) 0.0188(5) Uani 1 1 d .
C13 C 0.6177(3) 0.5628(3) 0.27429(14) 0.0167(5) Uani 1 1 d .
C14 C 0.5974(3) 0.5328(3) 0.20106(14) 0.0161(5) Uani 1 1 d .
C15 C 0.4878(3) 0.4469(3) 0.19278(14) 0.0174(5) Uani 1 1 d .
H15 H 0.4768 0.4292 0.1428 0.021 Uiso 1 1 calc R
C16 C 0.3947(3) 0.3866(3) 0.25563(14) 0.0173(5) Uani 1 1 d .
C17 C 0.2781(3) 0.2923(3) 0.24724(16) 0.0243(6) Uani 1 1 d .
H17A H 0.2842 0.2794 0.1935 0.037 Uiso 1 1 calc R
H17B H 0.1792 0.3363 0.2591 0.037 Uiso 1 1 calc R
H17C H 0.2952 0.1998 0.2837 0.037 Uiso 1 1 calc R
C18 C 0.4109(3) 0.4207(3) 0.32710(15) 0.0200(5) Uani 1 1 d .
H18 H 0.3468 0.3835 0.3708 0.024 Uiso 1 1 calc R
C19 C 0.5168(3) 0.5066(3) 0.33672(15) 0.0201(5) Uani 1 1 d .
H19 H 0.5221 0.5284 0.3862 0.024 Uiso 1 1 calc R
C20 C 0.5705(3) 0.7095(3) 0.04582(14) 0.0186(5) Uani 1 1 d .
H20 H 0.5158 0.6305 0.0376 0.022 Uiso 1 1 calc R
C21 C 0.6460(3) 0.7782(3) -0.03247(15) 0.0234(6) Uani 1 1 d .
H21A H 0.5705 0.8154 -0.0709 0.035 Uiso 1 1 calc R
H21B H 0.7155 0.7073 -0.0510 0.035 Uiso 1 1 calc R
H21C H 0.7005 0.8560 -0.0258 0.035 Uiso 1 1 calc R
C22 C 0.4576(3) 0.8153(3) 0.07543(17) 0.0306(7) Uani 1 1 d .
H22A H 0.5082 0.8954 0.0822 0.046 Uiso 1 1 calc R
H22B H 0.4111 0.7686 0.1258 0.046 Uiso 1 1 calc R
H22C H 0.3811 0.8498 0.0373 0.046 Uiso 1 1 calc R
C23 C 0.8403(3) 0.5132(3) 0.07805(15) 0.0177(5) Uani 1 1 d .
H23 H 0.8929 0.5730 0.0319 0.021 Uiso 1 1 calc R
C24 C 0.7706(3) 0.4009(3) 0.04794(18) 0.0261(6) Uani 1 1 d .
H24A H 0.8487 0.3449 0.0236 0.039 Uiso 1 1 calc R
H24B H 0.6985 0.4476 0.0091 0.039 Uiso 1 1 calc R
H24C H 0.7200 0.3381 0.0918 0.039 Uiso 1 1 calc R
C25 C 0.9574(3) 0.4470(3) 0.13696(16) 0.0248(6) Uani 1 1 d .
H25A H 0.9092 0.3925 0.1847 0.037 Uiso 1 1 calc R
H25B H 1.0080 0.5222 0.1497 0.037 Uiso 1 1 calc R
H25C H 1.0303 0.3839 0.1143 0.037 Uiso 1 1 calc R
C26 C 0.9487(3) 0.7256(4) 0.56255(16) 0.0330(7) Uani 1 1 d .
H26A H 1.0438 0.7680 0.5503 0.050 Uiso 1 1 calc R
H26B H 0.9630 0.6347 0.6007 0.050 Uiso 1 1 calc R
H26C H 0.8761 0.7898 0.5846 0.050 Uiso 1 1 calc R
C27 C 0.8923(3) 0.8751(3) 0.08983(14) 0.0161(5) Uani 1 1 d .
C28 C 0.3476(11) 0.8566(14) 0.4313(7) 0.214(7) Uani 1 1 d .
C29 C 0.4646(11) 0.8373(19) 0.4751(6) 0.125(7) Uani 0.50 1 d P
C30 C 0.5000 1.0000 0.5000 0.115(4) Uani 1 2 d S
C29A C 0.354(2) 0.9656(10) 0.4677(5) 0.139(8) Uani 0.50 1 d P

loop_
_atom_site_aniso_label
_atom_site_aniso_U_11
_atom_site_aniso_U_22
_atom_site_aniso_U_33
_atom_site_aniso_U_23
_atom_site_aniso_U_13
_atom_site_aniso_U_12
Ni1 0.01849(17) 0.01325(17) 0.01036(17) -0.00171(12) 0.00078(12) -0.00494(12)
P1 0.0196(3) 0.0179(3) 0.0122(3) -0.0031(2) 0.0006(2) -0.0070(2)
P2 0.0162(3) 0.0129(3) 0.0115(3) -0.0024(2) 0.0008(2) -0.0030(2)
O1 0.0256(9) 0.0178(9) 0.0180(9) 0.0019(7) 0.0019(7) -0.0042(7)
O2 0.0242(9) 0.0215(9) 0.0198(9) -0.0054(7) 0.0059(7) -0.0046(7)
N1 0.0213(10) 0.0175(11) 0.0130(10) -0.0018(8) 0.0004(8) -0.0061(8)
C1 0.0214(13) 0.0383(16) 0.0169(13) -0.0040(11) 0.0006(10) -0.0120(12)
C2 0.0236(15) 0.0451(19) 0.0386(18) 0.0117(15) 0.0041(13) 0.0009(13)
C3 0.0273(14) 0.0336(16) 0.0226(14) -0.0049(12) 0.0026(11) -0.0164(12)
C4 0.0346(15) 0.0187(13) 0.0191(13) -0.0053(10) 0.0030(11) -0.0070(11)
C5 0.0321(16) 0.0262(16) 0.0479(19) -0.0108(14) 0.0041(14) 0.0040(12)
C6 0.073(2) 0.0241(15) 0.0246(15) -0.0101(12) 0.0028(15) -0.0145(15)
C7 0.0199(12) 0.0225(13) 0.0137(12) -0.0017(10) 0.0013(9) -0.0059(10)
C8 0.0233(13) 0.0319(15) 0.0181(13) -0.0076(11) 0.0010(10) -0.0098(11)
C9 0.0226(13) 0.0383(16) 0.0145(12) -0.0047(11) -0.0016(10) -0.0068(12)
C10 0.0261(14) 0.0341(16) 0.0151(12) 0.0023(11) -0.0014(10) -0.0062(12)
C11 0.0252(13) 0.0253(14) 0.0176(13) 0.0003(11) -0.0015(10) -0.0080(11)
C12 0.0185(12) 0.0241(13) 0.0139(12) -0.0036(10) 0.0007(9) -0.0048(10)
C13 0.0184(12) 0.0147(12) 0.0159(12) -0.0011(9) -0.0007(9) -0.0023(9)
C14 0.0182(12) 0.0148(12) 0.0142(11) -0.0019(9) 0.0022(9) -0.0025(9)
C15 0.0207(12) 0.0168(12) 0.0154(12) -0.0050(10) 0.0000(9) -0.0037(10)
C16 0.0180(12) 0.0158(12) 0.0181(12) -0.0030(10) -0.0003(9) -0.0035(9)
C17 0.0251(13) 0.0299(15) 0.0203(13) -0.0076(11) 0.0031(10) -0.0123(11)
C18 0.0205(12) 0.0216(13) 0.0160(12) -0.0006(10) 0.0028(10) -0.0053(10)
C19 0.0226(13) 0.0232(13) 0.0142(12) -0.0020(10) -0.0003(10) -0.0059(10)
C20 0.0203(12) 0.0193(12) 0.0163(12) -0.0032(10) -0.0019(10) -0.0033(10)
C21 0.0273(14) 0.0278(14) 0.0137(12) -0.0011(10) -0.0024(10) -0.0037(11)
C22 0.0285(15) 0.0331(16) 0.0244(14) -0.0008(12) 0.0006(12) 0.0086(12)
C23 0.0183(12) 0.0168(12) 0.0182(12) -0.0058(10) 0.0037(10) -0.0022(9)
C24 0.0264(14) 0.0221(14) 0.0333(15) -0.0148(12) 0.0034(12) -0.0021(11)
C25 0.0229(13) 0.0231(14) 0.0266(14) -0.0041(11) -0.0022(11) 0.0029(11)
C26 0.0312(15) 0.053(2) 0.0168(13) -0.0068(13) -0.0022(11) -0.0125(14)
C27 0.0210(12) 0.0166(12) 0.0123(11) -0.0038(9) -0.0006(9) -0.0079(10)
C28 0.140(7) 0.336(15) 0.258(12) -0.231(12) 0.129(8) -0.176(9)
C29 0.046(5) 0.217(17) 0.060(6) 0.079(9) -0.009(5) -0.029(8)
C30 0.135(8) 0.101(7) 0.127(8) -0.069(6) 0.089(7) -0.066(6)
C29A 0.36(2) 0.030(5) 0.029(4) -0.007(4) -0.064(9) 0.016(9)

loop_
_atom_type_symbol
_atom_type_description
_atom_type_scat_dispersion_real
_atom_type_scat_dispersion_imag
_atom_type_scat_source
C C 0.0033 0.0016 'International Tables Vol C Tables 4.2.6.8 and 6.1.1.4'
H H 0.0000 0.0000 'International Tables Vol C Tables 4.2.6.8 and 6.1.1.4'
N N 0.0061 0.0033 'International Tables Vol C Tables 4.2.6.8 and 6.1.1.4'
O O 0.0106 0.0060 'International Tables Vol C Tables 4.2.6.8 and 6.1.1.4'
P P 0.1023 0.0942 'International Tables Vol C Tables 4.2.6.8 and 6.1.1.4'
Ni Ni 0.3393 1.1124 'International Tables Vol C Tables 4.2.6.8 and 6.1.1.4'

loop_
_geom_angle_atom_site_label_1
_geom_angle_atom_site_label_2
_geom_angle_atom_site_label_3
_geom_angle
_geom_angle_site_symmetry_1
_geom_angle_site_symmetry_3
C27 Ni1 N1 177.81(10) . .
C27 Ni1 P1 91.95(7) . .
N1 Ni1 P1 86.73(6) . .
C27 Ni1 P2 94.22(7) . .
N1 Ni1 P2 87.14(6) . .
P1 Ni1 P2 173.69(3) . .
C7 P1 C1 103.57(12) . .
C7 P1 C4 109.06(12) . .
C1 P1 C4 108.53(13) . .
C7 P1 Ni1 100.58(9) . .
C1 P1 Ni1 120.85(10) . .
C4 P1 Ni1 112.99(9) . .
C14 P2 C20 104.22(11) . .
C14 P2 C23 109.86(11) . .
C20 P2 C23 106.06(12) . .
C14 P2 Ni1 100.22(8) . .
C20 P2 Ni1 121.64(9) . .
C23 P2 Ni1 113.90(8) . .
C27 O1 H50 109.5 . .
C13 N1 C12 121.6(2) . .
C13 N1 Ni1 119.11(16) . .
C12 N1 Ni1 119.32(16) . .
C2 C1 C3 111.0(2) . .
C2 C1 P1 108.6(2) . .
C3 C1 P1 112.82(19) . .
C2 C1 H1 108.1 . .
C3 C1 H1 108.1 . .
P1 C1 H1 108.1 . .
C1 C2 H2A 109.5 . .
C1 C2 H2B 109.5 . .
H2A C2 H2B 109.5 . .
C1 C2 H2C 109.5 . .
H2A C2 H2C 109.5 . .
H2B C2 H2C 109.5 . .
C1 C3 H3A 109.5 . .
C1 C3 H3B 109.5 . .
H3A C3 H3B 109.5 . .
C1 C3 H3C 109.5 . .
H3A C3 H3C 109.5 . .
H3B C3 H3C 109.5 . .
C5 C4 C6 111.0(3) . .
C5 C4 P1 108.06(19) . .
C6 C4 P1 115.1(2) . .
C5 C4 H4 107.5 . .
C6 C4 H4 107.5 . .
P1 C4 H4 107.5 . .
C4 C5 H5A 109.5 . .
C4 C5 H5B 109.5 . .
H5A C5 H5B 109.5 . .
C4 C5 H5C 109.5 . .
H5A C5 H5C 109.5 . .
H5B C5 H5C 109.5 . .
C4 C6 H6A 109.5 . .
C4 C6 H6B 109.5 . .
H6A C6 H6B 109.5 . .
C4 C6 H6C 109.5 . .
H6A C6 H6C 109.5 . .
H6B C6 H6C 109.5 . .
C8 C7 C12 121.6(2) . .
C8 C7 P1 124.3(2) . .
C12 C7 P1 113.48(19) . .
C9 C8 C7 121.8(3) . .
C9 C8 H8 119.1 . .
C7 C8 H8 119.1 . .
C8 C9 C10 116.6(2) . .
C8 C9 C26 121.0(3) . .
C10 C9 C26 122.3(3) . .
C11 C10 C9 122.6(3) . .
C11 C10 H10 118.7 . .
C9 C10 H10 118.7 . .
C10 C11 C12 121.4(3) . .
C10 C11 H11 119.3 . .
C12 C11 H11 119.3 . .
N1 C12 C7 117.6(2) . .
N1 C12 C11 126.4(2) . .
C7 C12 C11 115.8(2) . .
N1 C13 C14 117.8(2) . .
N1 C13 C19 125.9(2) . .
C14 C13 C19 116.1(2) . .
C15 C14 C13 121.2(2) . .
C15 C14 P2 124.67(19) . .
C13 C14 P2 113.61(18) . .
C16 C15 C14 121.9(2) . .
C16 C15 H15 119.1 . .
C14 C15 H15 119.1 . .
C15 C16 C18 116.8(2) . .
C15 C16 C17 122.1(2) . .
C18 C16 C17 121.1(2) . .
C16 C17 H17A 109.5 . .
C16 C17 H17B 109.5 . .
H17A C17 H17B 109.5 . .
C16 C17 H17C 109.5 . .
H17A C17 H17C 109.5 . .
H17B C17 H17C 109.5 . .
C19 C18 C16 122.5(2) . .
C19 C18 H18 118.8 . .
C16 C18 H18 118.8 . .
C18 C19 C13 121.4(2) . .
C18 C19 H19 119.3 . .
C13 C19 H19 119.3 . .
C22 C20 C21 111.1(2) . .
C22 C20 P2 109.53(18) . .
C21 C20 P2 112.03(17) . .
C22 C20 H20 108.0 . .
C21 C20 H20 108.0 . .
P2 C20 H20 108.0 . .
C20 C21 H21A 109.5 . .
C20 C21 H21B 109.5 . .
H21A C21 H21B 109.5 . .
C20 C21 H21C 109.5 . .
H21A C21 H21C 109.5 . .
H21B C21 H21C 109.5 . .
C20 C22 H22A 109.5 . .
C20 C22 H22B 109.5 . .
H22A C22 H22B 109.5 . .
C20 C22 H22C 109.5 . .
H22A C22 H22C 109.5 . .
H22B C22 H22C 109.5 . .
C25 C23 C24 112.0(2) . .
C25 C23 P2 109.02(18) . .
C24 C23 P2 114.71(18) . .
C25 C23 H23 106.9 . .
C24 C23 H23 106.9 . .
P2 C23 H23 106.9 . .
C23 C24 H24A 109.5 . .
C23 C24 H24B 109.5 . .
H24A C24 H24B 109.5 . .
C23 C24 H24C 109.5 . .
H24A C24 H24C 109.5 . .
H24B C24 H24C 109.5 . .
C23 C25 H25A 109.5 . .
C23 C25 H25B 109.5 . .
H25A C25 H25B 109.5 . .
C23 C25 H25C 109.5 . .
H25A C25 H25C 109.5 . .
H25B C25 H25C 109.5 . .
C9 C26 H26A 109.5 . .
C9 C26 H26B 109.5 . .
H26A C26 H26B 109.5 . .
C9 C26 H26C 109.5 . .
H26A C26 H26C 109.5 . .
H26B C26 H26C 109.5 . .
O2 C27 O1 119.6(2) . .
O2 C27 Ni1 121.41(18) . .
O1 C27 Ni1 118.96(18) . .
C29 C28 C29A 67.6(12) . .
C28 C29 C29A 57.5(8) . .
C28 C29 C30 111.3(12) . .
C29A C29 C30 55.9(9) . .
C29A C30 C29A 179.998(2) . 2_676
C29A C30 C29 127.8(5) . 2_676
C29A C30 C29 52.2(5) 2_676 2_676
C29A C30 C29 52.2(5) . .
C29A C30 C29 127.8(5) 2_676 .
C29 C30 C29 180.0(6) 2_676 .
C28 C29A C29 55.0(9) . .
C28 C29A C30 124.1(14) . .
C29 C29A C30 71.8(11) . .

loop_
_geom_bond_atom_site_label_1
_geom_bond_atom_site_label_2
_geom_bond_distance
_geom_bond_site_symmetry_2
Ni1 C27 1.866(2) .
Ni1 N1 1.931(2) .
Ni1 P1 2.1604(7) .
Ni1 P2 2.1623(7) .
P1 C7 1.804(3) .
P1 C1 1.837(3) .
P1 C4 1.839(3) .
P2 C14 1.805(2) .
P2 C20 1.842(3) .
P2 C23 1.842(2) .
O1 C27 1.313(3) .
O1 H50 0.8400 .
O2 C27 1.269(3) .
N1 C13 1.394(3) .
N1 C12 1.396(3) .
C1 C2 1.522(5) .
C1 C3 1.527(4) .
C1 H1 1.0000 .
C2 H2A 0.9800 .
C2 H2B 0.9800 .
C2 H2C 0.9800 .
C3 H3A 0.9800 .
C3 H3B 0.9800 .
C3 H3C 0.9800 .
C4 C5 1.527(4) .
C4 C6 1.531(4) .
C4 H4 1.0000 .
C5 H5A 0.9800 .
C5 H5B 0.9800 .
C5 H5C 0.9800 .
C6 H6A 0.9800 .
C6 H6B 0.9800 .
C6 H6C 0.9800 .
C7 C8 1.396(4) .
C7 C12 1.409(4) .
C8 C9 1.389(4) .
C8 H8 0.9500 .
C9 C10 1.389(4) .
C9 C26 1.510(4) .
C10 C11 1.383(4) .
C10 H10 0.9500 .
C11 C12 1.411(4) .
C11 H11 0.9500 .
C13 C14 1.416(3) .
C13 C19 1.416(3) .
C14 C15 1.401(3) .
C15 C16 1.390(3) .
C15 H15 0.9500 .
C16 C18 1.396(4) .
C16 C17 1.507(3) .
C17 H17A 0.9800 .
C17 H17B 0.9800 .
C17 H17C 0.9800 .
C18 C19 1.381(4) .
C18 H18 0.9500 .
C19 H19 0.9500 .
C20 C22 1.523(4) .
C20 C21 1.526(3) .
C20 H20 1.0000 .
C21 H21A 0.9800 .
C21 H21B 0.9800 .
C21 H21C 0.9800 .
C22 H22A 0.9800 .
C22 H22B 0.9800 .
C22 H22C 0.9800 .
C23 C25 1.526(4) .
C23 C24 1.531(4) .
C23 H23 1.0000 .
C24 H24A 0.9800 .
C24 H24B 0.9800 .
C24 H24C 0.9800 .
C25 H25A 0.9800 .
C25 H25B 0.9800 .
C25 H25C 0.9800 .
C26 H26A 0.9800 .
C26 H26B 0.9800 .
C26 H26C 0.9800 .
C28 C29 1.330(15) .
C28 C29A 1.370(12) .
C29 C29A 1.50(2) .
C29 C30 1.81(2) .
C30 C29A 1.574(19) .
C30 C29A 1.574(19) 2_676
C30 C29 1.81(2) 2_676
